data_4068844
loop_
_publ_author_name
'Grice, Kyle A.'
'Goldberg, Karen I.'

_publ_section_title
;
 Insertion of Dioxygen into a Platinum(II)&#x2212;Methyl Bond To Form a
 Platinum(II) Methylperoxo Complex
;
_journal_issue 4
_journal_name_full Organometallics
_journal_page_first 953
_journal_paper_doi 10.1021/om8011272
_journal_volume 28
_journal_year 2009
_chemical_formula_moiety 'C16 H30 N O2 P Pt'
_chemical_formula_sum 'C16 H30 N O2 P Pt'
_chemical_formula_weight 494.47
_chemical_name_common kag-4-226
_chemical_name_systematic kag-4-226
_space_group_IT_number 29
_symmetry_cell_setting orthorhombic
_symmetry_Int_Tables_number 29
_symmetry_space_group_name_Hall 'P 2c -2ac'
_symmetry_space_group_name_H-M 'P c a 21'
_atom_sites_solution_hydrogens geom
_atom_sites_solution_primary direct
_atom_sites_solution_secondary difmap
_audit_creation_method SHELXL-97
_cell_angle_alpha 90.00
_cell_angle_beta 90.00
_cell_angle_gamma 90.00
_cell_formula_units_Z 4
_cell_length_a 12.22190(15)
_cell_length_b 12.6523(2)
_cell_length_c 11.33240(15)
_cell_measurement_reflns_used 3376
_cell_measurement_temperature 130(2)
_cell_measurement_theta_max 0.30
_cell_measurement_theta_min 1
_cell_volume 1752.39(4)
_computing_cell_refinement 'HKL Scalepack (Otwinowski & Minor 1997)'
_computing_data_collection KappaCCD
_computing_data_reduction 'HKL Scalepack (Otwinowski & Minor 1997)'
_computing_molecular_graphics 'maXus, Zortep'
_computing_publication_material 'SHELXL-97 (Sheldrick, 1997)'
_computing_structure_refinement 'SHELXL-97 (Sheldrick, 1997)'
_computing_structure_solution 'SHELXS-97 (Sheldrick, 1990)'
_diffrn_ambient_temperature 130(2)
_diffrn_measured_fraction_theta_full 0.999
_diffrn_measured_fraction_theta_max 0.947
_diffrn_measurement_device_type 'Nonius KappaCCD'
_diffrn_measurement_method '\f and \w scans'
_diffrn_radiation_monochromator graphite
_diffrn_radiation_source 'fine-focus sealed tube'
_diffrn_radiation_type MoK\a
_diffrn_radiation_wavelength 0.71073
_diffrn_reflns_av_R_equivalents 0.0000
_diffrn_reflns_av_sigmaI/netI 0.0270
_diffrn_reflns_limit_h_max 15
_diffrn_reflns_limit_h_min -15
_diffrn_reflns_limit_k_max 16
_diffrn_reflns_limit_k_min -16
_diffrn_reflns_limit_l_max 15
_diffrn_reflns_limit_l_min -15
_diffrn_reflns_number 3811
_diffrn_reflns_theta_full 25.00
_diffrn_reflns_theta_max 28.28
_diffrn_reflns_theta_min 2.32
_exptl_absorpt_coefficient_mu 8.103
_exptl_absorpt_correction_T_max 0.0957
_exptl_absorpt_correction_T_min 0.0527
_exptl_absorpt_correction_type multi-scan
_exptl_absorpt_process_details HKL2000
_exptl_crystal_colour yellow
_exptl_crystal_density_diffrn 1.874
_exptl_crystal_density_method 'not measured'
_exptl_crystal_description prism
_exptl_crystal_F_000 968
_exptl_crystal_size_max 0.48
_exptl_crystal_size_mid 0.31
_exptl_crystal_size_min 0.29
_refine_diff_density_max 2.493
_refine_diff_density_min -2.170
_refine_diff_density_rms 0.188
_refine_ls_abs_structure_details 'Flack H D (1983), Acta Cryst. A39, 876-881'
_refine_ls_abs_structure_Flack 0.495(12)
_refine_ls_extinction_coef 0.0026(3)
_refine_ls_extinction_expression Fc^*^=kFc[1+0.001xFc^2^\l^3^/sin(2\q)]^-1/4^
_refine_ls_extinction_method SHELXL
_refine_ls_goodness_of_fit_ref 1.169
_refine_ls_hydrogen_treatment constr
_refine_ls_matrix_type full
_refine_ls_number_parameters 199
_refine_ls_number_reflns 3811
_refine_ls_number_restraints 1
_refine_ls_restrained_S_all 1.169
_refine_ls_R_factor_all 0.0396
_refine_ls_R_factor_gt 0.0358
_refine_ls_shift/su_max 0.001
_refine_ls_shift/su_mean 0.000
_refine_ls_structure_factor_coef Fsqd
_refine_ls_weighting_details 'calc w=1/[\s^2^(Fo^2^)+(0.0719P)^2^+1.3057P] where P=(Fo^2^+2Fc^2^)/3'
_refine_ls_weighting_scheme calc
_refine_ls_wR_factor_gt 0.1034
_refine_ls_wR_factor_ref 0.1067
_reflns_number_gt 3500
_reflns_number_total 3811
_reflns_threshold_expression >2sigma(I)
_cod_data_source_file om8011272_si_003.cif
_cod_data_source_block shelxl
_cod_depositor_comments
;
The following automatic conversions were performed:

'_symmetry_cell_setting' value 'Orthorhombic' changed to
'orthorhombic' according to
/home/saulius/struct/CIF-dictionaries/cif_core.dic dictionary named
'cif_core.dic' version 2.4.2 from 2011-04-26.

Automatic conversion script
Id: cif_fix_values 1715 2011-07-08 13:25:40Z adriana 
;
_cod_original_sg_symbol_H-M 'P c a 21      '
_cod_database_code 4068844

loop_
_symmetry_equiv_pos_as_xyz
'x, y, z'
'-x, -y, z+1/2'
'-x+1/2, y, z+1/2'
'x+1/2, -y, z'

loop_
_atom_site_label
_atom_site_type_symbol
_atom_site_fract_x
_atom_site_fract_y
_atom_site_fract_z
_atom_site_U_iso_or_equiv
_atom_site_adp_type
_atom_site_occupancy
_atom_site_symmetry_multiplicity
_atom_site_calc_flag
_atom_site_refinement_flags
Pt1 Pt 0.538610(15) 0.269494(17) 0.25062(5) 0.02021(12) Uani 1 1 d .
P1 P 0.59874(13) 0.19739(16) 0.41318(15) 0.0196(3) Uani 1 1 d .
O1 O 0.5044(5) 0.3501(5) 0.0946(5) 0.0312(11) Uani 1 1 d .
O2 O 0.4747(6) 0.2750(5) -0.0029(6) 0.0305(16) Uani 1 1 d .
N1 N 0.6744(4) 0.3713(4) 0.2693(5) 0.0225(14) Uani 1 1 d .
C1 C 0.5328(6) 0.2473(8) 0.5523(8) 0.0193(17) Uani 1 1 d .
C2 C 0.4096(7) 0.2301(6) 0.5476(7) 0.0267(19) Uani 1 1 d .
H2A H 0.3765 0.2542 0.6217 0.032 Uiso 1 1 calc R
H2B H 0.3942 0.1548 0.5365 0.032 Uiso 1 1 calc R
H2C H 0.3787 0.2704 0.4817 0.032 Uiso 1 1 calc R
C3 C 0.5794(7) 0.1956(7) 0.6651(7) 0.0290(15) Uani 1 1 d .
H3A H 0.5512 0.2326 0.7346 0.035 Uiso 1 1 calc R
H3B H 0.6594 0.2000 0.6640 0.035 Uiso 1 1 calc R
H3C H 0.5571 0.1212 0.6681 0.035 Uiso 1 1 calc R
C4 C 0.5547(6) 0.3678(7) 0.5570(8) 0.0303(18) Uani 1 1 d .
H4A H 0.5156 0.3986 0.6242 0.036 Uiso 1 1 calc R
H4B H 0.5291 0.4007 0.4838 0.036 Uiso 1 1 calc R
H4C H 0.6334 0.3804 0.5660 0.036 Uiso 1 1 calc R
C5 C 0.6181(5) 0.0507(6) 0.4118(7) 0.0254(14) Uani 1 1 d .
C6 C 0.6552(6) 0.0193(6) 0.2882(7) 0.0313(17) Uani 1 1 d .
H6A H 0.6666 -0.0573 0.2850 0.038 Uiso 1 1 calc R
H6B H 0.7238 0.0555 0.2692 0.038 Uiso 1 1 calc R
H6C H 0.5989 0.0394 0.2308 0.038 Uiso 1 1 calc R
C7 C 0.5105(7) -0.0073(7) 0.4408(7) 0.0305(16) Uani 1 1 d .
H7A H 0.5195 -0.0831 0.4258 0.037 Uiso 1 1 calc R
H7B H 0.4516 0.0205 0.3910 0.037 Uiso 1 1 calc R
H7C H 0.4920 0.0038 0.5241 0.037 Uiso 1 1 calc R
C8 C 0.7060(5) 0.0130(6) 0.5011(8) 0.0274(16) Uani 1 1 d .
H8A H 0.7175 -0.0632 0.4919 0.033 Uiso 1 1 calc R
H8B H 0.6812 0.0280 0.5816 0.033 Uiso 1 1 calc R
H8C H 0.7748 0.0504 0.4861 0.033 Uiso 1 1 calc R
C9 C 0.7398(6) 0.2502(6) 0.4215(7) 0.0239(15) Uani 1 1 d .
H9A H 0.7599 0.2619 0.5051 0.029 Uiso 1 1 calc R
H9B H 0.7914 0.1980 0.3879 0.029 Uiso 1 1 calc R
C10 C 0.7491(5) 0.3528(6) 0.3549(6) 0.0220(13) Uani 1 1 d .
C11 C 0.8332(5) 0.4243(7) 0.3796(6) 0.0289(16) Uani 1 1 d .
H11 H 0.8847 0.4101 0.4405 0.035 Uiso 1 1 calc R
C12 C 0.8401(6) 0.5165(6) 0.3134(7) 0.0281(15) Uani 1 1 d .
H12 H 0.8974 0.5656 0.3276 0.034 Uiso 1 1 calc R
C13 C 0.7633(6) 0.5365(6) 0.2269(7) 0.030(2) Uani 1 1 d .
H13 H 0.7653 0.6000 0.1821 0.036 Uiso 1 1 calc R
C14 C 0.6827(6) 0.4608(6) 0.2072(7) 0.0252(15) Uani 1 1 d .
H14 H 0.6307 0.4734 0.1464 0.030 Uiso 1 1 calc R
C15 C 0.4008(6) 0.1796(6) 0.2241(6) 0.0291(19) Uani 1 1 d .
H15A H 0.3395 0.2250 0.2085 0.035 Uiso 1 1 d R
H15B H 0.3862 0.1381 0.2933 0.035 Uiso 1 1 d R
H15C H 0.4122 0.1335 0.1580 0.035 Uiso 1 1 d R
C16 C 0.3891(6) 0.3257(8) -0.0627(7) 0.037(2) Uani 1 1 d .
H16A H 0.3695 0.2848 -0.1331 0.044 Uiso 1 1 calc R
H16B H 0.4125 0.3967 -0.0863 0.044 Uiso 1 1 calc R
H16C H 0.3253 0.3310 -0.0106 0.044 Uiso 1 1 calc R

loop_
_atom_site_aniso_label
_atom_site_aniso_U_11
_atom_site_aniso_U_22
_atom_site_aniso_U_33
_atom_site_aniso_U_23
_atom_site_aniso_U_13
_atom_site_aniso_U_12
Pt1 0.02128(16) 0.01821(18) 0.02114(16) 0.0010(2) -0.00179(16) 0.00009(7)
P1 0.0202(7) 0.0194(8) 0.0193(8) 0.0016(7) -0.0016(6) 0.0011(7)
O1 0.043(3) 0.026(3) 0.024(2) 0.001(2) 0.000(3) 0.002(3)
O2 0.041(4) 0.034(4) 0.016(3) -0.005(2) -0.009(2) -0.002(2)
N1 0.018(2) 0.020(3) 0.030(4) -0.007(3) 0.004(2) -0.0004(18)
C1 0.022(4) 0.024(4) 0.011(4) -0.006(3) -0.004(3) 0.003(2)
C2 0.023(4) 0.041(5) 0.016(4) -0.011(3) 0.003(3) 0.002(3)
C3 0.030(4) 0.032(4) 0.025(3) 0.003(3) -0.001(3) 0.000(4)
C4 0.030(4) 0.027(5) 0.034(4) 0.000(4) 0.001(3) 0.007(3)
C5 0.026(3) 0.015(3) 0.036(4) 0.001(3) 0.003(3) -0.004(3)
C6 0.034(4) 0.026(4) 0.035(4) -0.002(3) 0.005(3) 0.006(3)
C7 0.033(4) 0.023(4) 0.035(4) -0.002(3) 0.003(3) -0.004(3)
C8 0.024(3) 0.021(4) 0.037(4) 0.009(3) 0.001(3) 0.006(3)
C9 0.023(4) 0.029(3) 0.020(4) 0.006(3) -0.004(3) 0.003(3)
C10 0.021(3) 0.021(3) 0.024(3) -0.004(3) 0.004(2) -0.003(3)
C11 0.019(3) 0.038(4) 0.029(4) 0.001(3) 0.002(3) -0.002(3)
C12 0.021(3) 0.025(4) 0.039(4) -0.006(3) 0.006(3) -0.006(3)
C13 0.034(4) 0.017(3) 0.039(6) -0.002(3) 0.005(3) -0.003(3)
C14 0.024(3) 0.021(4) 0.031(3) 0.001(3) 0.001(3) 0.001(3)
C15 0.032(3) 0.030(4) 0.025(5) -0.014(3) 0.003(3) -0.001(3)
C16 0.035(4) 0.053(6) 0.022(3) 0.000(4) -0.008(3) -0.008(4)

loop_
_atom_type_symbol
_atom_type_description
_atom_type_scat_dispersion_real
_atom_type_scat_dispersion_imag
_atom_type_scat_source
C C 0.0033 0.0016 'International Tables Vol C Tables 4.2.6.8 and 6.1.1.4'
H H 0.0000 0.0000 'International Tables Vol C Tables 4.2.6.8 and 6.1.1.4'
O O 0.0106 0.0060 'International Tables Vol C Tables 4.2.6.8 and 6.1.1.4'
N N 0.0061 0.0033 'International Tables Vol C Tables 4.2.6.8 and 6.1.1.4'
P P 0.1023 0.0942 'International Tables Vol C Tables 4.2.6.8 and 6.1.1.4'
Pt Pt -1.7033 8.3905 'International Tables Vol C Tables 4.2.6.8 and 6.1.1.4'

loop_
_geom_angle_atom_site_label_1
_geom_angle_atom_site_label_2
_geom_angle_atom_site_label_3
_geom_angle
C15 Pt1 O1 89.0(3)
C15 Pt1 N1 175.4(3)
O1 Pt1 N1 86.8(2)
C15 Pt1 P1 99.7(2)
O1 Pt1 P1 171.17(18)
N1 Pt1 P1 84.59(17)
C9 P1 C5 103.9(3)
C9 P1 C1 103.6(4)
C5 P1 C1 113.2(4)
C9 P1 Pt1 101.9(2)
C5 P1 Pt1 116.8(3)
C1 P1 Pt1 115.0(3)
O2 O1 Pt1 111.3(4)
C16 O2 O1 104.3(6)
C14 N1 C10 118.2(6)
C14 N1 Pt1 121.5(5)
C10 N1 Pt1 119.8(4)
C2 C1 C3 109.4(7)
C2 C1 C4 108.2(6)
C3 C1 C4 109.0(7)
C2 C1 P1 110.3(5)
C3 C1 P1 113.2(6)
C4 C1 P1 106.6(6)
C1 C2 H2A 109.5
C1 C2 H2B 109.5
H2A C2 H2B 109.5
C1 C2 H2C 109.5
H2A C2 H2C 109.5
H2B C2 H2C 109.5
C1 C3 H3A 109.5
C1 C3 H3B 109.5
H3A C3 H3B 109.5
C1 C3 H3C 109.5
H3A C3 H3C 109.5
H3B C3 H3C 109.5
C1 C4 H4A 109.5
C1 C4 H4B 109.5
H4A C4 H4B 109.5
C1 C4 H4C 109.5
H4A C4 H4C 109.5
H4B C4 H4C 109.5
C6 C5 C7 109.0(6)
C6 C5 C8 108.3(6)
C7 C5 C8 107.8(6)
C6 C5 P1 107.7(5)
C7 C5 P1 111.3(5)
C8 C5 P1 112.8(5)
C5 C6 H6A 109.5
C5 C6 H6B 109.5
H6A C6 H6B 109.5
C5 C6 H6C 109.5
H6A C6 H6C 109.5
H6B C6 H6C 109.5
C5 C7 H7A 109.5
C5 C7 H7B 109.5
H7A C7 H7B 109.5
C5 C7 H7C 109.5
H7A C7 H7C 109.5
H7B C7 H7C 109.5
C5 C8 H8A 109.5
C5 C8 H8B 109.5
H8A C8 H8B 109.5
C5 C8 H8C 109.5
H8A C8 H8C 109.5
H8B C8 H8C 109.5
C10 C9 P1 110.9(5)
C10 C9 H9A 109.5
P1 C9 H9A 109.5
C10 C9 H9B 109.5
P1 C9 H9B 109.5
H9A C9 H9B 108.1
N1 C10 C11 121.9(6)
N1 C10 C9 117.3(6)
C11 C10 C9 120.8(6)
C12 C11 C10 118.6(7)
C12 C11 H11 120.7
C10 C11 H11 120.7
C13 C12 C11 119.7(7)
C13 C12 H12 120.1
C11 C12 H12 120.1
C12 C13 C14 117.9(7)
C12 C13 H13 121.0
C14 C13 H13 121.0
N1 C14 C13 123.5(7)
N1 C14 H14 118.2
C13 C14 H14 118.2
Pt1 C15 H15A 109.5
Pt1 C15 H15B 109.6
H15A C15 H15B 109.5
Pt1 C15 H15C 109.3
H15A C15 H15C 109.5
H15B C15 H15C 109.5
O2 C16 H16A 109.5
O2 C16 H16B 109.5
H16A C16 H16B 109.5
O2 C16 H16C 109.5
H16A C16 H16C 109.5
H16B C16 H16C 109.5

loop_
_geom_bond_atom_site_label_1
_geom_bond_atom_site_label_2
_geom_bond_distance
Pt1 C15 2.055(7)
Pt1 O1 2.083(5)
Pt1 N1 2.111(5)
Pt1 P1 2.1830(18)
P1 C9 1.851(8)
P1 C5 1.871(7)
P1 C1 1.880(9)
O1 O2 1.502(8)
O2 C16 1.403(10)
N1 C14 1.337(10)
N1 C10 1.352(9)
C1 C2 1.523(12)
C1 C3 1.545(12)
C1 C4 1.549(13)
C2 H2A 0.9800
C2 H2B 0.9800
C2 H2C 0.9800
C3 H3A 0.9800
C3 H3B 0.9800
C3 H3C 0.9800
C4 H4A 0.9800
C4 H4B 0.9800
C4 H4C 0.9800
C5 C6 1.525(10)
C5 C7 1.542(10)
C5 C8 1.550(10)
C6 H6A 0.9800
C6 H6B 0.9800
C6 H6C 0.9800
C7 H7A 0.9800
C7 H7B 0.9800
C7 H7C 0.9800
C8 H8A 0.9800
C8 H8B 0.9800
C8 H8C 0.9800
C9 C10 1.505(10)
C9 H9A 0.9900
C9 H9B 0.9900
C10 C11 1.398(10)
C11 C12 1.390(12)
C11 H11 0.9500
C12 C13 1.382(11)
C12 H12 0.9500
C13 C14 1.392(11)
C13 H13 0.9500
C14 H14 0.9500
C15 H15A 0.9600
C15 H15B 0.9600
C15 H15C 0.9600
C16 H16A 0.9800
C16 H16B 0.9800
C16 H16C 0.9800

loop_
_geom_torsion_atom_site_label_1
_geom_torsion_atom_site_label_2
_geom_torsion_atom_site_label_3
_geom_torsion_atom_site_label_4
_geom_torsion
C15 Pt1 P1 C9 166.0(3)
N1 Pt1 P1 C9 -15.7(3)
C15 Pt1 P1 C5 53.6(3)
N1 Pt1 P1 C5 -128.1(3)
C15 Pt1 P1 C1 -82.7(4)
N1 Pt1 P1 C1 95.6(3)
C15 Pt1 O1 O2 -45.8(5)
N1 Pt1 O1 O2 136.0(5)
Pt1 O1 O2 C16 140.3(5)
O1 Pt1 N1 C14 16.3(5)
P1 Pt1 N1 C14 -165.6(5)
O1 Pt1 N1 C10 -171.3(5)
P1 Pt1 N1 C10 6.7(4)
C9 P1 C1 C2 168.4(6)
C5 P1 C1 C2 -79.7(7)
Pt1 P1 C1 C2 58.1(7)
C9 P1 C1 C3 -68.7(7)
C5 P1 C1 C3 43.2(7)
Pt1 P1 C1 C3 -178.9(5)
C9 P1 C1 C4 51.1(6)
C5 P1 C1 C4 163.0(5)
Pt1 P1 C1 C4 -59.2(5)
C9 P1 C5 C6 -77.0(5)
C1 P1 C5 C6 171.3(5)
Pt1 P1 C5 C6 34.3(5)
C9 P1 C5 C7 163.7(5)
C1 P1 C5 C7 52.0(6)
Pt1 P1 C5 C7 -85.1(6)
C9 P1 C5 C8 42.4(6)
C1 P1 C5 C8 -69.3(6)
Pt1 P1 C5 C8 153.7(4)
C5 P1 C9 C10 146.4(5)
C1 P1 C9 C10 -95.0(6)
Pt1 P1 C9 C10 24.6(5)
C14 N1 C10 C11 0.2(9)
Pt1 N1 C10 C11 -172.4(5)
C14 N1 C10 C9 -178.5(6)
Pt1 N1 C10 C9 8.9(8)
P1 C9 C10 N1 -22.8(8)
P1 C9 C10 C11 158.4(6)
N1 C10 C11 C12 -0.4(10)
C9 C10 C11 C12 178.2(7)
C10 C11 C12 C13 1.2(11)
C11 C12 C13 C14 -1.8(11)
C10 N1 C14 C13 -0.7(10)
Pt1 N1 C14 C13 171.7(6)
C12 C13 C14 N1 1.6(11)
